data_1513045
loop_
_publ_author_name
'Ivanova, Bojidarka'
'Spiteller, Michael'

_publ_section_title
;
 Salts of aromatic amines: Crystal structures, spectroscopic and
 non-linear optical properties
;
_journal_name_full 'Spectrochimica Acta Part A'
_journal_page_first 849
_journal_paper_doi 10.1016/j.saa.2010.08.017
_journal_volume 77
_journal_year 2010
_chemical_absolute_configuration rmad
_chemical_formula_moiety 'C10H16NO, C8H7O3 '
_chemical_formula_sum 'C18 H23 N O4'
_chemical_formula_weight 317.37
_space_group_IT_number 5
_symmetry_cell_setting monoclinic
_symmetry_space_group_name_Hall 'C 2y'
_symmetry_space_group_name_H-M 'C 1 2 1'
_atom_sites_solution_hydrogens geom
_atom_sites_solution_primary direct
_atom_sites_solution_secondary difmap
_audit_creation_method SHELXL-97
_cell_angle_alpha 90.00
_cell_angle_beta 92.148(4)
_cell_angle_gamma 90.00
_cell_formula_units_Z 4
_cell_length_a 18.1897(17)
_cell_length_b 6.5417(8)
_cell_length_c 13.9244(17)
_cell_measurement_temperature 300(2)
_cell_volume 1655.7(3)
_computing_cell_refinement 'Bruker SAINT'
_computing_data_collection 'Bruker GIS'
_computing_data_reduction 'Bruker SAINT'
_computing_molecular_graphics 'Bruker APEX2'
_computing_structure_refinement 'SHELXL-97 (Sheldrick, 2008)'
_computing_structure_solution 'SHELXS-97 (Sheldrick, 2008)'
_diffrn_ambient_temperature 300(2)
_diffrn_measured_fraction_theta_full 0.987
_diffrn_measured_fraction_theta_max 0.987
_diffrn_measurement_device_type 'Bruker SMART X2S'
_diffrn_measurement_method '\w scans'
_diffrn_radiation_monochromator 'doubly curved silicon crystal'
_diffrn_radiation_source 'micro-focus sealed tube'
_diffrn_radiation_type MoK\a
_diffrn_radiation_wavelength 0.71073
_diffrn_reflns_av_R_equivalents 0.2293
_diffrn_reflns_av_sigmaI/netI 0.1620
_diffrn_reflns_limit_h_max 18
_diffrn_reflns_limit_h_min -21
_diffrn_reflns_limit_k_max 7
_diffrn_reflns_limit_k_min -7
_diffrn_reflns_limit_l_max 16
_diffrn_reflns_limit_l_min -16
_diffrn_reflns_number 5295
_diffrn_reflns_theta_full 25.05
_diffrn_reflns_theta_max 25.05
_diffrn_reflns_theta_min 2.24
_exptl_absorpt_coefficient_mu 0.090
_exptl_absorpt_correction_T_max 0.9867
_exptl_absorpt_correction_T_min 0.7562
_exptl_absorpt_correction_type multi-scan
_exptl_crystal_colour colorless
_exptl_crystal_density_diffrn 1.273
_exptl_crystal_density_method 'not measured'
_exptl_crystal_description plate
_exptl_crystal_F_000 680
_exptl_crystal_size_max 0.19
_exptl_crystal_size_mid 0.17
_exptl_crystal_size_min 0.11
_refine_diff_density_max 0.231
_refine_diff_density_min -0.338
_refine_diff_density_rms 0.066
_refine_ls_abs_structure_details 'Flack H D (1983), Acta Cryst. A39, 876-881'
_refine_ls_abs_structure_Flack 2(2)
_refine_ls_extinction_coef 0.007(4)
_refine_ls_extinction_expression Fc^*^=kFc[1+0.001xFc^2^\l^3^/sin(2\q)]^-1/4^
_refine_ls_extinction_method SHELXL
_refine_ls_goodness_of_fit_ref 1.142
_refine_ls_hydrogen_treatment constr
_refine_ls_matrix_type full
_refine_ls_number_parameters 213
_refine_ls_number_reflns 2824
_refine_ls_number_restraints 1
_refine_ls_restrained_S_all 1.142
_refine_ls_R_factor_all 0.1015
_refine_ls_R_factor_gt 0.0868
_refine_ls_shift/su_max 0.066
_refine_ls_shift/su_mean 0.004
_refine_ls_structure_factor_coef Fsqd
_refine_ls_weighting_details 'calc w=1/[\s^2^(Fo^2^)+(0.1000P)^2^+0.0000P] where P=(Fo^2^+2Fc^2^)/3'
_refine_ls_weighting_scheme calc
_refine_ls_wR_factor_gt 0.2210
_refine_ls_wR_factor_ref 0.2313
_reflns_number_gt 2105
_reflns_number_total 2824
_reflns_threshold_expression >2sigma(I)
_cod_data_source_file Struct-27.cif
_cod_data_source_block bi27
_cod_depositor_comments
;
The following automatic conversions were performed:

'_symmetry_cell_setting' value 'Monoclinic' changed to 'monoclinic'
according to the built-in table from CIF Core dictionary named
'cif_core.dic' version 2.4.1 from 2010-06-29.

Automatic conversion script
Id: cif_fix_values 1891 2012-01-12 08:04:46Z andrius 
;
_cod_original_sg_symbol_H-M 'C 2'
_cod_database_code 1513045

loop_
_symmetry_equiv_pos_as_xyz
'x, y, z'
'-x, y, -z'
'x+1/2, y+1/2, z'
'-x+1/2, y+1/2, -z'

loop_
_atom_site_label
_atom_site_type_symbol
_atom_site_fract_x
_atom_site_fract_y
_atom_site_fract_z
_atom_site_U_iso_or_equiv
_atom_site_adp_type
_atom_site_occupancy
_atom_site_symmetry_multiplicity
_atom_site_calc_flag
_atom_site_refinement_flags
O4 O 0.28088(18) -0.0109(6) 0.3430(3) 0.0538(9) Uani 1 1 d .
H4 H 0.2967 -0.1276 0.3503 0.081 Uiso 1 1 calc R
N1 N 0.1908(2) 0.3016(6) 0.4032(2) 0.0385(9) Uani 1 1 d .
H1A H 0.2361 0.3568 0.4045 0.046 Uiso 1 1 calc R
H1B H 0.1899 0.2067 0.4500 0.046 Uiso 1 1 calc R
C18 C 0.1771(3) 0.1991(6) 0.3087(3) 0.0353(10) Uani 1 1 d .
H18 H 0.1237 0.1925 0.2965 0.042 Uiso 1 1 calc R
C17 C 0.1923(3) -0.1205(7) 0.2153(3) 0.0365(11) Uani 1 1 d .
C16 C 0.2506(3) -0.1712(8) 0.1568(3) 0.0450(12) Uani 1 1 d .
H16 H 0.2988 -0.1454 0.1777 0.054 Uiso 1 1 calc R
C15 C 0.2061(2) -0.0187(7) 0.3118(3) 0.0382(10) Uani 1 1 d .
H15 H 0.1791 -0.0946 0.3598 0.046 Uiso 1 1 calc R
C14 C 0.1216(3) -0.1623(8) 0.1834(4) 0.0506(13) Uani 1 1 d .
H14 H 0.0828 -0.1310 0.2225 0.061 Uiso 1 1 calc R
C13 C 0.1067(3) -0.2504(9) 0.0938(4) 0.0612(15) Uani 1 1 d .
H13 H 0.0585 -0.2758 0.0724 0.073 Uiso 1 1 calc R
C12 C 0.1361(3) 0.4658(8) 0.4243(4) 0.0516(13) Uani 1 1 d .
H12A H 0.1368 0.5681 0.3750 0.077 Uiso 1 1 calc R
H12B H 0.1489 0.5272 0.4853 0.077 Uiso 1 1 calc R
H12C H 0.0878 0.4072 0.4262 0.077 Uiso 1 1 calc R
C11 C 0.2362(3) -0.2589(8) 0.0685(3) 0.0558(15) Uani 1 1 d .
H11 H 0.2751 -0.2909 0.0297 0.067 Uiso 1 1 calc R
C10 C 0.1658(4) -0.3001(9) 0.0365(4) 0.0610(16) Uani 1 1 d .
H10 H 0.1572 -0.3610 -0.0232 0.073 Uiso 1 1 calc R
C9 C 0.2096(3) 0.3277(8) 0.2289(3) 0.0552(14) Uani 1 1 d .
H9A H 0.1939 0.4671 0.2349 0.083 Uiso 1 1 calc R
H9B H 0.1930 0.2752 0.1674 0.083 Uiso 1 1 calc R
H9C H 0.2623 0.3216 0.2342 0.083 Uiso 1 1 calc R
O3 O 0.0865(2) 0.0006(7) 0.4837(2) 0.0595(11) Uani 1 1 d .
O2 O 0.18484(17) 0.0651(6) 0.5775(2) 0.0506(9) Uani 1 1 d .
O1 O 0.0192(2) -0.2176(6) 0.6200(3) 0.0566(10) Uani 1 1 d .
H1 H 0.0297 -0.3296 0.5979 0.085 Uiso 1 1 calc R
C8 C 0.0701(2) 0.0445(7) 0.7247(3) 0.0415(12) Uani 1 1 d .
C7 C 0.0797(3) -0.0088(10) 0.8205(3) 0.0512(13) Uani 1 1 d .
H7 H 0.0976 -0.1376 0.8374 0.061 Uiso 1 1 calc R
C6 C 0.1213(3) -0.0086(7) 0.5627(3) 0.0415(11) Uani 1 1 d .
C5 C 0.0846(3) -0.1121(8) 0.6479(3) 0.0431(12) Uani 1 1 d .
H5 H 0.1194 -0.2124 0.6754 0.052 Uiso 1 1 calc R
C4 C 0.0449(3) 0.2394(8) 0.7030(4) 0.0482(13) Uani 1 1 d .
H4A H 0.0399 0.2787 0.6389 0.058 Uiso 1 1 calc R
C3 C 0.0366(3) 0.3222(10) 0.8684(4) 0.0640(16) Uani 1 1 d .
H3 H 0.0255 0.4149 0.9164 0.077 Uiso 1 1 calc R
C2 C 0.0625(3) 0.1324(11) 0.8919(4) 0.0638(17) Uani 1 1 d .
H2 H 0.0688 0.0961 0.9563 0.077 Uiso 1 1 calc R
C1 C 0.0271(3) 0.3760(9) 0.7729(4) 0.0577(15) Uani 1 1 d .
H1C H 0.0087 0.5042 0.7561 0.069 Uiso 1 1 calc R

loop_
_atom_site_aniso_label
_atom_site_aniso_U_11
_atom_site_aniso_U_22
_atom_site_aniso_U_33
_atom_site_aniso_U_23
_atom_site_aniso_U_13
_atom_site_aniso_U_12
O4 0.050(2) 0.058(2) 0.052(2) -0.0053(19) -0.0011(16) 0.0076(19)
N1 0.042(2) 0.0383(19) 0.0361(19) 0.0022(17) 0.0128(16) -0.0009(18)
C18 0.039(2) 0.034(2) 0.033(2) 0.0019(19) 0.0050(19) -0.004(2)
C17 0.039(3) 0.035(2) 0.036(2) 0.0068(18) 0.012(2) 0.003(2)
C16 0.045(3) 0.049(3) 0.042(3) 0.004(2) 0.015(2) 0.007(2)
C15 0.042(2) 0.039(2) 0.035(2) 0.007(2) 0.0119(19) -0.002(2)
C14 0.047(3) 0.050(3) 0.055(3) -0.008(2) 0.013(2) -0.008(2)
C13 0.057(3) 0.066(4) 0.059(3) -0.004(3) -0.013(3) -0.003(3)
C12 0.054(3) 0.050(3) 0.052(3) -0.011(3) 0.011(2) 0.002(3)
C11 0.068(4) 0.059(3) 0.042(3) -0.005(3) 0.021(3) 0.000(3)
C10 0.091(5) 0.056(3) 0.037(3) -0.002(2) 0.004(3) 0.012(3)
C9 0.091(4) 0.042(3) 0.034(2) 0.008(2) 0.010(3) -0.003(3)
O3 0.052(2) 0.089(3) 0.0378(18) 0.009(2) 0.0119(16) -0.015(2)
O2 0.0371(19) 0.060(2) 0.056(2) 0.0073(18) 0.0174(15) -0.0028(17)
O1 0.053(2) 0.062(2) 0.055(2) 0.016(2) 0.0118(17) -0.0178(19)
C8 0.030(2) 0.058(3) 0.037(2) 0.012(2) 0.0103(19) -0.005(2)
C7 0.047(3) 0.062(3) 0.045(3) 0.016(3) 0.011(2) 0.005(3)
C6 0.037(3) 0.040(2) 0.050(3) 0.005(2) 0.023(2) 0.005(2)
C5 0.038(3) 0.043(2) 0.049(3) 0.014(2) 0.017(2) -0.002(2)
C4 0.045(3) 0.061(3) 0.040(3) 0.010(2) 0.011(2) 0.004(3)
C3 0.068(4) 0.072(4) 0.055(3) -0.002(3) 0.026(3) 0.003(3)
C2 0.066(4) 0.091(5) 0.036(3) 0.012(3) 0.017(3) -0.009(3)
C1 0.057(3) 0.060(3) 0.058(3) 0.007(3) 0.013(3) 0.011(3)

loop_
_atom_type_symbol
_atom_type_description
_atom_type_scat_dispersion_real
_atom_type_scat_dispersion_imag
_atom_type_scat_source
C C 0.0033 0.0016 'International Tables Vol C Tables 4.2.6.8 and 6.1.1.4'
H H 0.0000 0.0000 'International Tables Vol C Tables 4.2.6.8 and 6.1.1.4'
N N 0.0061 0.0033 'International Tables Vol C Tables 4.2.6.8 and 6.1.1.4'
O O 0.0106 0.0060 'International Tables Vol C Tables 4.2.6.8 and 6.1.1.4'

loop_
_geom_angle_atom_site_label_1
_geom_angle_atom_site_label_2
_geom_angle_atom_site_label_3
_geom_angle
C18 N1 C12 113.9(4)
N1 C18 C15 110.5(4)
N1 C18 C9 109.7(4)
C15 C18 C9 113.1(4)
C14 C17 C16 119.0(5)
C14 C17 C15 119.9(4)
C16 C17 C15 121.1(4)
C11 C16 C17 119.8(5)
O4 C15 C17 114.6(4)
O4 C15 C18 107.8(4)
C17 C15 C18 110.0(4)
C17 C14 C13 121.4(5)
C14 C13 C10 118.6(6)
C10 C11 C16 121.3(5)
C11 C10 C13 119.9(5)
C7 C8 C4 118.1(5)
C7 C8 C5 119.5(5)
C4 C8 C5 122.3(4)
C8 C7 C2 119.6(6)
O3 C6 O2 123.8(4)
O3 C6 C5 118.6(4)
O2 C6 C5 117.6(4)
O1 C5 C8 110.9(4)
O1 C5 C6 112.8(4)
C8 C5 C6 109.9(4)
C1 C4 C8 122.1(5)
C2 C3 C1 119.5(6)
C3 C2 C7 120.9(5)
C4 C1 C3 119.6(6)

loop_
_geom_bond_atom_site_label_1
_geom_bond_atom_site_label_2
_geom_bond_distance
O4 C15 1.413(5)
N1 C18 1.489(5)
N1 C12 1.500(6)
C18 C15 1.520(6)
C18 C9 1.531(6)
C17 C14 1.372(7)
C17 C16 1.401(6)
C17 C15 1.512(6)
C16 C11 1.374(7)
C14 C13 1.392(8)
C13 C10 1.401(8)
C11 C10 1.366(8)
O3 C6 1.250(6)
O2 C6 1.263(6)
O1 C5 1.417(6)
C8 C7 1.383(6)
C8 C4 1.384(7)
C8 C5 1.512(7)
C7 C2 1.401(8)
C6 C5 1.539(6)
C4 C1 1.368(7)
C3 C2 1.364(10)
C3 C1 1.380(7)
